data_7159429
loop_
_publ_author_name
'Moreno-Rodriguez, Nazaret'
'Borrego, L. Gabriel'
'Recio, Roc&#xed;o'
'Valdivia, Victoria'
'Nicasio, M. Carmen'
'&#xc1;lvarez, Eleuterio'
'Khiar, Noureddine'
'Fern&#xe1;ndez, Inmaculada'

_publ_section_title
;
 Synthesis and characterization of enantiopure chiral NH<sub>2</sub>/SO
 palladium complexes.
;
_journal_issue 28
_journal_name_full 'Organic &amp; biomolecular chemistry'
_journal_page_first 5827
_journal_page_last 5839
_journal_paper_doi 10.1039/d3ob00816a
_journal_volume 21
_journal_year 2023
_chemical_absolute_configuration rmad
_chemical_formula_moiety 'C18 H17 Cl2 N O Pd S'
_chemical_formula_sum 'C18 H17 Cl2 N O Pd S'
_chemical_formula_weight 472.68
_space_group_crystal_system orthorhombic
_space_group_IT_number 19
_space_group_name_Hall 'P 2ac 2ab'
_space_group_name_H-M_alt 'P 21 21 21'
_atom_sites_solution_hydrogens geom
_audit_creation_method SHELXL-2016/6
_audit_update_record
;
2023-05-09 deposited with the CCDC.	2023-06-27 downloaded from the CCDC.
;
_cell_angle_alpha 90
_cell_angle_beta 90
_cell_angle_gamma 90
_cell_formula_units_Z 4
_cell_length_a 6.309(5)
_cell_length_b 13.919(10)
_cell_length_c 20.755(14)
_cell_measurement_reflns_used 1172
_cell_measurement_temperature 193(2)
_cell_measurement_theta_max 21.65
_cell_measurement_theta_min 2.93
_cell_volume 1823(2)
_computing_cell_refinement 'Bruker SAINT'
_computing_data_collection 'Bruker APEX2'
_computing_data_reduction 'Bruker SAINT'
_computing_molecular_graphics 'Bruker SHELXTL'
_computing_publication_material 'Bruker SHELXTL'
_computing_structure_refinement 'SHELXL-2016/6 (Sheldrick, 2016)'
_computing_structure_solution 'SHELXS-97 (Sheldrick, 2008)'
_diffrn_ambient_temperature 193(2)
_diffrn_detector_area_resol_mean 8.26
_diffrn_measured_fraction_theta_full 0.886
_diffrn_measured_fraction_theta_max 0.886
_diffrn_measurement_device_type
;
 Bruker-Nonius X8kappa APEX II CCD area detector
;
_diffrn_measurement_method 'phi and omega scans with narrow frames'
_diffrn_radiation_monochromator graphite
_diffrn_radiation_source 'fine-focus sealed tube'
_diffrn_radiation_type MoK\a
_diffrn_radiation_wavelength 0.71073
_diffrn_reflns_av_R_equivalents 0.0725
_diffrn_reflns_av_unetI/netI 0.1090
_diffrn_reflns_Laue_measured_fraction_full 0.886
_diffrn_reflns_Laue_measured_fraction_max 0.886
_diffrn_reflns_limit_h_max 3
_diffrn_reflns_limit_h_min -7
_diffrn_reflns_limit_k_max 10
_diffrn_reflns_limit_k_min -15
_diffrn_reflns_limit_l_max 24
_diffrn_reflns_limit_l_min -22
_diffrn_reflns_number 5237
_diffrn_reflns_point_group_measured_fraction_full 0.692
_diffrn_reflns_point_group_measured_fraction_max 0.692
_diffrn_reflns_theta_full 25.242
_diffrn_reflns_theta_max 25.247
_diffrn_reflns_theta_min 2.927
_exptl_absorpt_coefficient_mu 1.430
_exptl_absorpt_correction_T_max 0.7454
_exptl_absorpt_correction_T_min 0.3242
_exptl_absorpt_correction_type multi-scans
_exptl_absorpt_process_details
;
program SADABS, Bruker (2001).
;
_exptl_crystal_colour yellow
_exptl_crystal_density_diffrn 1.722
_exptl_crystal_description needle
_exptl_crystal_F_000 944
_exptl_crystal_size_max 0.500
_exptl_crystal_size_mid 0.080
_exptl_crystal_size_min 0.050
_refine_diff_density_max 1.395
_refine_diff_density_min -1.915
_refine_diff_density_rms 0.224
_refine_ls_abs_structure_details
; 
 Flack x determined using 360 quotients [(I+)-(I-)]/[(I+)+(I-)] 
 (Parsons, Flack and Wagner, Acta Cryst. B69 (2013) 249-259). 
;
_refine_ls_abs_structure_Flack -0.07(15)
_refine_ls_extinction_method none
_refine_ls_goodness_of_fit_ref 1.065
_refine_ls_hydrogen_treatment constr
_refine_ls_matrix_type full
_refine_ls_number_parameters 217
_refine_ls_number_reflns 2296
_refine_ls_number_restraints 350
_refine_ls_restrained_S_all 1.028
_refine_ls_R_factor_all 0.1173
_refine_ls_R_factor_gt 0.0940
_refine_ls_shift/su_max 0.000
_refine_ls_shift/su_mean 0.000
_refine_ls_structure_factor_coef Fsqd
_refine_ls_weighting_details 'w=1/[\s^2^(Fo^2^)+(0.1282P)^2^+22.2169P] where P=(Fo^2^+2Fc^2^)/3'
_refine_ls_weighting_scheme calc
_refine_ls_wR_factor_gt 0.2358
_refine_ls_wR_factor_ref 0.2475
_reflns_Friedel_coverage 0.340
_reflns_Friedel_fraction_full 0.422
_reflns_Friedel_fraction_max 0.421
_reflns_number_gt 1769
_reflns_number_total 2296
_reflns_threshold_expression 'I > 2\s(I)'
_cod_data_source_file d3ob00816a2.cif
_cod_data_source_block 13_Sc_Rs
_cod_depositor_comments 'Adding full bibliography for 7159420--7159436.cif.'
_cod_database_code 7159429
_shelx_shelxl_version_number 2016/6
_shelx_space_group_comment
; 
The symmetry employed for this shelxl refinement is uniquely defined 
by the following loop, which should always be used as a source of 
symmetry information in preference to the above space-group names. 
They are only intended as comments. 
;
_shelx_estimated_absorpt_t_min 0.535
_shelx_estimated_absorpt_t_max 0.932

loop_
_space_group_symop_operation_xyz
'x, y, z'
'-x+1/2, -y, z+1/2'
'-x, y+1/2, -z+1/2'
'x+1/2, -y+1/2, -z'

loop_
_atom_site_label
_atom_site_type_symbol
_atom_site_fract_x
_atom_site_fract_y
_atom_site_fract_z
_atom_site_U_iso_or_equiv
_atom_site_adp_type
_atom_site_occupancy
_atom_site_site_symmetry_order
_atom_site_calc_flag
_atom_site_refinement_flags_posn
_atom_site_refinement_flags_adp
_atom_site_refinement_flags_occupancy
_atom_site_disorder_assembly
_atom_site_disorder_group
Pd1 Pd 1.1123(3) 0.71336(14) 0.58210(8) 0.0330(5) Uani 1 1 d . U . . .
Cl1 Cl 1.3262(13) 0.8153(6) 0.6386(4) 0.067(2) Uani 1 1 d . U . . .
Cl2 Cl 0.9110(13) 0.8387(5) 0.5428(3) 0.0511(16) Uani 1 1 d . U . . .
S1 S 1.2988(10) 0.5899(5) 0.6166(3) 0.0360(12) Uani 1 1 d . U . . .
O1 O 1.536(3) 0.5846(13) 0.6160(8) 0.042(3) Uani 1 1 d . U . . .
N1 N 0.931(4) 0.6155(14) 0.5310(9) 0.039(3) Uani 1 1 d . U . . .
H1A H 0.791469 0.630062 0.536277 0.047 Uiso 1 1 calc R U . . .
H1B H 0.961972 0.620781 0.488345 0.047 Uiso 1 1 calc R U . . .
C1 C 1.201(4) 0.4956(19) 0.5659(11) 0.039(2) Uani 1 1 d . U . . .
H1C H 1.282683 0.493287 0.525203 0.046 Uiso 1 1 calc R U . . .
H1D H 1.215108 0.432787 0.587835 0.046 Uiso 1 1 calc R U . . .
C2 C 0.968(4) 0.5165(18) 0.5517(12) 0.040(2) Uani 1 1 d . U . . .
H2 H 0.888717 0.507493 0.593037 0.048 Uiso 1 1 calc R U . . .
C3 C 0.878(5) 0.4411(17) 0.5030(11) 0.043(2) Uani 1 1 d . U . . .
C4 C 0.973(5) 0.4189(19) 0.4478(12) 0.046(3) Uani 1 1 d . U . . .
H4 H 1.101330 0.450805 0.437266 0.055 Uiso 1 1 calc R U . . .
C5 C 0.893(5) 0.3506(19) 0.4040(11) 0.049(3) Uani 1 1 d . U . . .
C6 C 0.984(5) 0.322(2) 0.3472(13) 0.053(3) Uani 1 1 d . U . . .
H6 H 1.119962 0.345747 0.336198 0.063 Uiso 1 1 calc R U . . .
C7 C 0.881(6) 0.2556(19) 0.3035(13) 0.056(3) Uani 1 1 d . U . . .
H7 H 0.950853 0.233547 0.265646 0.067 Uiso 1 1 calc R U . . .
C8 C 0.679(5) 0.226(2) 0.3186(13) 0.055(3) Uani 1 1 d . U . . .
H8 H 0.608692 0.185832 0.288231 0.066 Uiso 1 1 calc R U . . .
C9 C 0.570(5) 0.2490(18) 0.3741(12) 0.053(3) Uani 1 1 d . U . . .
H9 H 0.430996 0.225680 0.382469 0.063 Uiso 1 1 calc R U . . .
C10 C 0.681(4) 0.3113(18) 0.4190(13) 0.050(3) Uani 1 1 d . U . . .
C11 C 0.580(5) 0.3345(19) 0.4781(11) 0.049(3) Uani 1 1 d . U . . .
H11 H 0.445998 0.307590 0.488140 0.059 Uiso 1 1 calc R U . . .
C12 C 0.673(5) 0.3936(19) 0.5192(12) 0.046(3) Uani 1 1 d . U . . .
H12 H 0.608561 0.405988 0.559680 0.056 Uiso 1 1 calc R U . . .
C13 C 1.214(5) 0.5516(19) 0.6952(12) 0.040(2) Uani 1 1 d . U . . .
C14 C 1.352(5) 0.5011(18) 0.7307(11) 0.044(3) Uani 1 1 d . U . . .
H14 H 1.494007 0.490682 0.716862 0.053 Uiso 1 1 calc R U . . .
C15 C 1.277(5) 0.464(2) 0.7894(12) 0.046(3) Uani 1 1 d . U . . .
H15 H 1.367627 0.426040 0.815279 0.055 Uiso 1 1 calc R U . . .
C16 C 1.065(5) 0.4832(19) 0.8111(12) 0.046(3) Uani 1 1 d . U . . .
H16 H 1.014557 0.457699 0.850631 0.055 Uiso 1 1 calc R U . . .
C17 C 0.943(5) 0.5376(18) 0.7740(11) 0.045(3) Uani 1 1 d . U . . .
H17 H 0.804029 0.551854 0.788427 0.053 Uiso 1 1 calc R U . . .
C18 C 1.009(4) 0.5747(19) 0.7152(12) 0.042(3) Uani 1 1 d . U . . .
H18 H 0.918635 0.614014 0.689814 0.051 Uiso 1 1 calc R U . . .

loop_
_atom_site_aniso_label
_atom_site_aniso_U_11
_atom_site_aniso_U_22
_atom_site_aniso_U_33
_atom_site_aniso_U_23
_atom_site_aniso_U_13
_atom_site_aniso_U_12
Pd1 0.0082(7) 0.0523(11) 0.0386(8) 0.0017(8) -0.0012(8) -0.0018(9)
Cl1 0.049(4) 0.062(4) 0.090(5) -0.018(4) -0.029(4) -0.003(3)
Cl2 0.044(4) 0.056(3) 0.053(3) 0.001(3) -0.010(3) 0.017(3)
S1 0.015(2) 0.047(3) 0.045(2) 0.002(2) 0.002(2) -0.001(2)
O1 0.014(4) 0.058(7) 0.054(6) 0.006(6) -0.005(4) 0.004(4)
N1 0.032(4) 0.046(3) 0.040(4) 0.000(4) -0.002(4) -0.001(3)
C1 0.028(4) 0.046(3) 0.042(4) 0.002(3) 0.002(3) -0.001(3)
C2 0.032(4) 0.045(3) 0.042(4) 0.001(3) -0.001(3) 0.000(3)
C3 0.039(4) 0.045(3) 0.046(3) 0.001(3) -0.001(3) 0.000(3)
C4 0.042(4) 0.047(4) 0.048(4) 0.000(3) 0.000(3) 0.002(3)
C5 0.047(4) 0.049(4) 0.051(4) -0.001(3) 0.000(3) 0.000(3)
C6 0.051(4) 0.054(5) 0.053(4) -0.003(3) 0.002(3) -0.001(4)
C7 0.055(5) 0.056(5) 0.056(4) -0.005(3) 0.000(4) -0.002(4)
C8 0.055(5) 0.054(5) 0.056(4) -0.003(4) -0.001(4) -0.002(4)
C9 0.051(4) 0.052(4) 0.055(4) -0.001(3) -0.002(3) -0.003(4)
C10 0.048(4) 0.050(4) 0.052(4) 0.000(3) -0.001(3) -0.002(3)
C11 0.045(4) 0.049(4) 0.053(4) -0.001(3) -0.001(3) -0.003(4)
C12 0.042(4) 0.048(4) 0.050(4) 0.000(3) -0.001(3) -0.002(3)
C13 0.033(4) 0.045(4) 0.043(3) 0.002(3) 0.000(3) -0.001(3)
C14 0.040(4) 0.046(4) 0.046(4) 0.001(3) -0.002(3) 0.001(4)
C15 0.044(4) 0.047(5) 0.046(4) 0.002(3) -0.001(4) 0.001(4)
C16 0.044(4) 0.047(5) 0.045(4) 0.002(4) 0.000(3) 0.000(4)
C17 0.040(4) 0.048(5) 0.046(4) 0.002(4) 0.002(3) -0.001(4)
C18 0.037(4) 0.046(4) 0.044(4) 0.001(3) 0.003(3) 0.001(4)

loop_
_atom_type_symbol
_atom_type_description
_atom_type_scat_dispersion_real
_atom_type_scat_dispersion_imag
_atom_type_scat_source
C C 0.0033 0.0016 'International Tables Vol C Tables 4.2.6.8 and 6.1.1.4'
H H 0.0000 0.0000 'International Tables Vol C Tables 4.2.6.8 and 6.1.1.4'
N N 0.0061 0.0033 'International Tables Vol C Tables 4.2.6.8 and 6.1.1.4'
O O 0.0106 0.0060 'International Tables Vol C Tables 4.2.6.8 and 6.1.1.4'
S S 0.1246 0.1234 'International Tables Vol C Tables 4.2.6.8 and 6.1.1.4'
Cl Cl 0.1484 0.1585 'International Tables Vol C Tables 4.2.6.8 and 6.1.1.4'
Pd Pd -0.9988 1.0072 'International Tables Vol C Tables 4.2.6.8 and 6.1.1.4'

loop_
_geom_angle_atom_site_label_1
_geom_angle_atom_site_label_2
_geom_angle_atom_site_label_3
_geom_angle
_geom_angle_site_symmetry_1
_geom_angle_site_symmetry_3
_geom_angle_publ_flag
N1 Pd1 S1 87.1(6) . . ?
N1 Pd1 Cl1 177.0(7) . . ?
S1 Pd1 Cl1 90.1(3) . . ?
N1 Pd1 Cl2 90.7(6) . . ?
S1 Pd1 Cl2 177.7(3) . . ?
Cl1 Pd1 Cl2 92.1(3) . . ?
O1 S1 C1 107.6(12) . . ?
O1 S1 C13 106.9(12) . . ?
C1 S1 C13 102.3(12) . . ?
O1 S1 Pd1 124.7(9) . . ?
C1 S1 Pd1 101.3(9) . . ?
C13 S1 Pd1 111.6(10) . . ?
C2 N1 Pd1 112.5(15) . . ?
C2 N1 H1A 109.1 . . ?
Pd1 N1 H1A 109.1 . . ?
C2 N1 H1B 109.1 . . ?
Pd1 N1 H1B 109.1 . . ?
H1A N1 H1B 107.8 . . ?
C2 C1 S1 107.8(19) . . ?
C2 C1 H1C 110.2 . . ?
S1 C1 H1C 110.2 . . ?
C2 C1 H1D 110.2 . . ?
S1 C1 H1D 110.2 . . ?
H1C C1 H1D 108.5 . . ?
N1 C2 C1 113(2) . . ?
N1 C2 C3 112.7(19) . . ?
C1 C2 C3 110(2) . . ?
N1 C2 H2 106.9 . . ?
C1 C2 H2 106.9 . . ?
C3 C2 H2 106.9 . . ?
C4 C3 C12 119(2) . . ?
C4 C3 C2 124(3) . . ?
C12 C3 C2 118(2) . . ?
C3 C4 C5 124(3) . . ?
C3 C4 H4 118.2 . . ?
C5 C4 H4 118.2 . . ?
C6 C5 C4 127(3) . . ?
C6 C5 C10 117(3) . . ?
C4 C5 C10 116(2) . . ?
C5 C6 C7 123(3) . . ?
C5 C6 H6 118.6 . . ?
C7 C6 H6 118.6 . . ?
C8 C7 C6 118(3) . . ?
C8 C7 H7 121.2 . . ?
C6 C7 H7 121.2 . . ?
C7 C8 C9 126(3) . . ?
C7 C8 H8 117.2 . . ?
C9 C8 H8 117.2 . . ?
C8 C9 C10 116(3) . . ?
C8 C9 H9 122.1 . . ?
C10 C9 H9 122.1 . . ?
C11 C10 C9 118(3) . . ?
C11 C10 C5 120(3) . . ?
C9 C10 C5 122(2) . . ?
C12 C11 C10 120(3) . . ?
C12 C11 H11 120.0 . . ?
C10 C11 H11 120.0 . . ?
C11 C12 C3 121(3) . . ?
C11 C12 H12 119.5 . . ?
C3 C12 H12 119.5 . . ?
C14 C13 C18 124(2) . . ?
C14 C13 S1 117(2) . . ?
C18 C13 S1 118(2) . . ?
C13 C14 C15 116(3) . . ?
C13 C14 H14 121.8 . . ?
C15 C14 H14 121.8 . . ?
C14 C15 C16 122(3) . . ?
C14 C15 H15 119.2 . . ?
C16 C15 H15 119.2 . . ?
C17 C16 C15 118(3) . . ?
C17 C16 H16 121.2 . . ?
C15 C16 H16 121.2 . . ?
C16 C17 C18 123(3) . . ?
C16 C17 H17 118.3 . . ?
C18 C17 H17 118.3 . . ?
C17 C18 C13 117(3) . . ?
C17 C18 H18 121.6 . . ?
C13 C18 H18 121.6 . . ?

loop_
_geom_bond_atom_site_label_1
_geom_bond_atom_site_label_2
_geom_bond_distance
_geom_bond_site_symmetry_2
_geom_bond_publ_flag
Pd1 N1 2.07(2) . ?
Pd1 S1 2.202(7) . ?
Pd1 Cl1 2.282(7) . ?
Pd1 Cl2 2.307(7) . ?
S1 O1 1.496(17) . ?
S1 C1 1.79(3) . ?
S1 C13 1.80(3) . ?
N1 C2 1.46(3) . ?
N1 H1A 0.9100 . ?
N1 H1B 0.9100 . ?
C1 C2 1.53(4) . ?
C1 H1C 0.9900 . ?
C1 H1D 0.9900 . ?
C2 C3 1.56(3) . ?
C2 H2 1.0000 . ?
C3 C4 1.33(3) . ?
C3 C12 1.49(4) . ?
C4 C5 1.41(4) . ?
C4 H4 0.9500 . ?
C5 C6 1.37(4) . ?
C5 C10 1.48(4) . ?
C6 C7 1.44(4) . ?
C6 H6 0.9500 . ?
C7 C8 1.38(5) . ?
C7 H7 0.9500 . ?
C8 C9 1.38(4) . ?
C8 H8 0.9500 . ?
C9 C10 1.45(4) . ?
C9 H9 0.9500 . ?
C10 C11 1.42(4) . ?
C11 C12 1.32(4) . ?
C11 H11 0.9500 . ?
C12 H12 0.9500 . ?
C13 C14 1.34(4) . ?
C13 C18 1.40(4) . ?
C14 C15 1.41(4) . ?
C14 H14 0.9500 . ?
C15 C16 1.43(4) . ?
C15 H15 0.9500 . ?
C16 C17 1.33(4) . ?
C16 H16 0.9500 . ?
C17 C18 1.39(3) . ?
C17 H17 0.9500 . ?
C18 H18 0.9500 . ?

loop_
_geom_hbond_atom_site_label_D
_geom_hbond_atom_site_label_H
_geom_hbond_atom_site_label_A
_geom_hbond_distance_DH
_geom_hbond_distance_HA
_geom_hbond_distance_DA
_geom_hbond_angle_DHA
_geom_hbond_site_symmetry_A
N1 H1A Cl2 0.91 2.94 3.68(2) 139.1 4_466
N1 H1A O1 0.91 2.40 3.09(3) 132.5 1_455
N1 H1B Cl1 0.91 2.91 3.71(2) 147.4 4_466
N1 H1B Cl2 0.91 2.96 3.45(2) 115.7 4_566

loop_
_geom_torsion_atom_site_label_1
_geom_torsion_atom_site_label_2
_geom_torsion_atom_site_label_3
_geom_torsion_atom_site_label_4
_geom_torsion
_geom_torsion_site_symmetry_1
_geom_torsion_site_symmetry_2
_geom_torsion_site_symmetry_3
_geom_torsion_site_symmetry_4
_geom_torsion_publ_flag
O1 S1 C1 C2 -165.0(16) . . . . ?
C13 S1 C1 C2 82.6(19) . . . . ?
Pd1 S1 C1 C2 -32.8(17) . . . . ?
Pd1 N1 C2 C1 -40(2) . . . . ?
Pd1 N1 C2 C3 -165.4(18) . . . . ?
S1 C1 C2 N1 48(2) . . . . ?
S1 C1 C2 C3 175.4(16) . . . . ?
N1 C2 C3 C4 77(3) . . . . ?
C1 C2 C3 C4 -50(3) . . . . ?
N1 C2 C3 C12 -102(3) . . . . ?
C1 C2 C3 C12 131(2) . . . . ?
C12 C3 C4 C5 -2(4) . . . . ?
C2 C3 C4 C5 180(2) . . . . ?
C3 C4 C5 C6 -178(3) . . . . ?
C3 C4 C5 C10 7(4) . . . . ?
C4 C5 C6 C7 -176(3) . . . . ?
C10 C5 C6 C7 0(4) . . . . ?
C5 C6 C7 C8 4(4) . . . . ?
C6 C7 C8 C9 -4(5) . . . . ?
C7 C8 C9 C10 1(4) . . . . ?
C8 C9 C10 C11 -177(3) . . . . ?
C8 C9 C10 C5 3(4) . . . . ?
C6 C5 C10 C11 177(3) . . . . ?
C4 C5 C10 C11 -7(4) . . . . ?
C6 C5 C10 C9 -3(4) . . . . ?
C4 C5 C10 C9 173(2) . . . . ?
C9 C10 C11 C12 -178(3) . . . . ?
C5 C10 C11 C12 2(4) . . . . ?
C10 C11 C12 C3 3(4) . . . . ?
C4 C3 C12 C11 -4(4) . . . . ?
C2 C3 C12 C11 175(2) . . . . ?
O1 S1 C13 C14 -19(3) . . . . ?
C1 S1 C13 C14 94(2) . . . . ?
Pd1 S1 C13 C14 -158(2) . . . . ?
O1 S1 C13 C18 162(2) . . . . ?
C1 S1 C13 C18 -85(2) . . . . ?
Pd1 S1 C13 C18 23(2) . . . . ?
C18 C13 C14 C15 5(4) . . . . ?
S1 C13 C14 C15 -174.3(18) . . . . ?
C13 C14 C15 C16 -2(4) . . . . ?
C14 C15 C16 C17 -1(4) . . . . ?
C15 C16 C17 C18 1(4) . . . . ?
C16 C17 C18 C13 1(4) . . . . ?
C14 C13 C18 C17 -4(4) . . . . ?
S1 C13 C18 C17 175.1(19) . . . . ?
